data_4343171
loop_
_publ_author_name
'Sietzen, Malte'
'Wadepohl, Hubert'
'Ballmann, Joachim'

_publ_section_title
;
 Synthesis and reactivity of cyclometalated triamidophosphine complexes of
 niobium and tantalum.
;
_journal_issue 8
_journal_name_full 'Inorganic chemistry'
_journal_page_first 4094
_journal_page_last 4103
_journal_paper_doi 10.1021/acs.inorgchem.5b00333
_journal_volume 54
_journal_year 2015
_chemical_formula_moiety 'C49 H55 N3 Nb P Si'
_chemical_formula_sum 'C49 H55 N3 Nb P Si'
_chemical_formula_weight 837.93
_chemical_properties_physical air-sensitive
_space_group_crystal_system triclinic
_space_group_IT_number 2
_space_group_name_Hall '-P 1'
_space_group_name_H-M_alt 'P -1'
_symmetry_cell_setting triclinic
_symmetry_Int_Tables_number 2
_symmetry_space_group_name_Hall '-P 1'
_symmetry_space_group_name_H-M 'P -1'
_atom_sites_solution_hydrogens geom
_atom_sites_solution_primary iterative
_atom_sites_solution_secondary difmap
_audit_block_code ba_ms10
_audit_creation_date
;
'Tue Apr 15 16:33:27 2014'
;
_audit_update_record 'Tue Apr 15 16:35:49 CEST 2014'
_cell_angle_alpha 82.8627(15)
_cell_angle_beta 88.6467(15)
_cell_angle_gamma 70.9964(16)
_cell_formula_units_Z 2
_cell_length_a 10.59319(18)
_cell_length_b 13.5033(2)
_cell_length_c 16.0085(3)
_cell_measurement_reflns_used 14287
_cell_measurement_temperature 110(1)
_cell_measurement_theta_max 28.0860
_cell_measurement_theta_min 3.5890
_cell_volume 2147.98(7)
_computing_cell_refinement
;
CrysAlisPro, Agilent Technologies,
Version 1.171.37.33c (release 11-04-2014 CrysAlis171 .NET)
(compiled Apr 11 2014,15:12:41)
;
_computing_data_collection
;
CrysAlisPro, Agilent Technologies,
Version 1.171.37.33c (release 11-04-2014 CrysAlis171 .NET)
(compiled Apr 11 2014,15:12:41)
;
_computing_data_reduction
;
CrysAlisPro, Agilent Technologies,
Version 1.171.37.33c (release 11-04-2014 CrysAlis171 .NET)
(compiled Apr 11 2014,15:12:41)
;
_computing_molecular_graphics 'Olex2 (Dolomanov et al., 2009)'
_computing_publication_material 'encif (Wadepohl, 2009-14); encifer 1.4 (CCDC, 2011)'
_computing_structure_refinement 'ShelXL (Sheldrick, 2008)'
_computing_structure_solution 'SUPERFLIP (Palatinus, 2007-2009)'
_diffrn_ambient_environment N~2~
_diffrn_ambient_temperature 110(1)
_diffrn_detector 'CCD plate'
_diffrn_detector_area_resol_mean 7.9621
_diffrn_detector_type Eos
_diffrn_measured_fraction_theta_full 0.998
_diffrn_measured_fraction_theta_max 0.919
_diffrn_measurement_details
;
  1 omega   -3.00   24.00   0.5000   15.0000
omega____ theta____ kappa____ phi______ frames
    -       18.6161   57.0000   60.0000 54

  2 omega  -10.00   89.00   0.5000   15.0000
omega____ theta____ kappa____ phi______ frames
    -       18.6161   77.0000 -180.0000 198

  3 omega   -8.00   50.00   0.5000   15.0000
omega____ theta____ kappa____ phi______ frames
    -       18.6161   77.0000  -60.0000 116

  4 omega  -43.00   47.00   0.5000   15.0000
omega____ theta____ kappa____ phi______ frames
    -       18.6161  -77.0000   60.0000 180

  5 omega   -1.00   88.00   0.5000   15.0000
omega____ theta____ kappa____ phi______ frames
    -       18.6161   19.0000    0.0000 178

  6 omega  -54.00   44.00   0.5000   15.0000
omega____ theta____ kappa____ phi______ frames
    -       18.6161  -38.0000  -90.0000 196

  7 omega  -11.00   89.00   0.5000   15.0000
omega____ theta____ kappa____ phi______ frames
    -       18.6161   77.0000   30.0000 200

  8 omega  -50.00   40.00   0.5000   15.0000
omega____ theta____ kappa____ phi______ frames
    -       18.6161  -57.0000  120.0000 180

  9 omega   -3.00   87.00   0.5000   15.0000
omega____ theta____ kappa____ phi______ frames
    -       18.6161   57.0000  -90.0000 180

 10 omega  -52.00   49.00   0.5000   15.0000
omega____ theta____ kappa____ phi______ frames
    -       18.6161  -77.0000  -30.0000 202

 11 omega   -3.00   87.00   0.5000   15.0000
omega____ theta____ kappa____ phi______ frames
    -       18.6161   57.0000  120.0000 180

 12 omega  -52.00   28.00   0.5000   15.0000
omega____ theta____ kappa____ phi______ frames
    -       18.6161  -77.0000 -180.0000 160

 13 omega  -50.00   40.00   0.5000   15.0000
omega____ theta____ kappa____ phi______ frames
    -       18.6161  -57.0000 -150.0000 180

;
_diffrn_measurement_device 'four-circle diffractometer'
_diffrn_measurement_device_type 'Agilent SuperNova, Dual, Cu at zero, Eos'
_diffrn_measurement_method '\w scans'
_diffrn_measurement_specimen_support 'polyimid foil'
_diffrn_orient_matrix_UB_11 -0.0019412000
_diffrn_orient_matrix_UB_12 -0.0022970000
_diffrn_orient_matrix_UB_13 -0.0439580000
_diffrn_orient_matrix_UB_21 -0.0706493000
_diffrn_orient_matrix_UB_22 0.0147644000
_diffrn_orient_matrix_UB_23 0.0009207000
_diffrn_orient_matrix_UB_31 -0.0046572000
_diffrn_orient_matrix_UB_32 0.0539522000
_diffrn_orient_matrix_UB_33 -0.0078379000
_diffrn_radiation_monochromator mirror
_diffrn_radiation_probe x-ray
_diffrn_radiation_type 'Mo K\a'
_diffrn_radiation_wavelength 0.71073
_diffrn_reflns_av_R_equivalents 0.0592
_diffrn_reflns_av_unetI/netI 0.0564
_diffrn_reflns_laue_measured_fraction_full 0.998
_diffrn_reflns_laue_measured_fraction_max 0.919
_diffrn_reflns_limit_h_max 14
_diffrn_reflns_limit_h_min -14
_diffrn_reflns_limit_k_max 17
_diffrn_reflns_limit_k_min -18
_diffrn_reflns_limit_l_max 21
_diffrn_reflns_limit_l_min -21
_diffrn_reflns_number 48569
_diffrn_reflns_point_group_measured_fraction_full 0.998
_diffrn_reflns_point_group_measured_fraction_max 0.919
_diffrn_reflns_theta_full 25.242
_diffrn_reflns_theta_max 28.972
_diffrn_reflns_theta_min 3.197
_diffrn_source 'microfocus X-Ray tube'
_exptl_absorpt_coefficient_mu 0.382
_exptl_absorpt_correction_T_max 1.00000
_exptl_absorpt_correction_T_min 0.91444
_exptl_absorpt_correction_type multi-scan
_exptl_absorpt_process_details
;
CrysAlisPro, Agilent Technologies,
Version 1.171.37.33c (release 11-04-2014 CrysAlis171 .NET)
(compiled Apr 11 2014,15:12:41)
Empirical absorption correction using spherical harmonics,
 implemented in SCALE3 ABSPACK scaling algorithm.
Empirical absorption correction using spherical harmonics,
 implemented in SCALE3 ABSPACK scaling algorithm.
;
_exptl_crystal_colour orange
_exptl_crystal_colour_primary orange
_exptl_crystal_density_diffrn 1.296
_exptl_crystal_description irregular
_exptl_crystal_F_000 880
_exptl_crystal_size_max 0.2209
_exptl_crystal_size_mid 0.1142
_exptl_crystal_size_min 0.0311
_refine_diff_density_max 0.483
_refine_diff_density_min -0.436
_refine_diff_density_rms 0.080
_refine_ls_extinction_method none
_refine_ls_goodness_of_fit_ref 1.074
_refine_ls_hydrogen_treatment constr
_refine_ls_matrix_type full
_refine_ls_number_parameters 505
_refine_ls_number_reflns 10476
_refine_ls_number_restraints 0
_refine_ls_restrained_S_all 1.074
_refine_ls_R_factor_all 0.0569
_refine_ls_R_factor_gt 0.0438
_refine_ls_shift/su_max 0.001
_refine_ls_shift/su_mean 0.000
_refine_ls_structure_factor_coef Fsqd
_refine_ls_weighting_details 'w=1/[\s^2^(Fo^2^)+(0.0202P)^2^+2.1398P] where P=(Fo^2^+2Fc^2^)/3'
_refine_ls_weighting_scheme calc
_refine_ls_wR_factor_gt 0.0805
_refine_ls_wR_factor_ref 0.0857
_reflns_Friedel_coverage 0.000
_reflns_number_gt 8991
_reflns_number_total 10476
_reflns_threshold_expression 'I > 2\s(I)'
_cod_data_source_file ic5b00333_si_001.cif
_cod_data_source_block ba_ms10
_cod_database_code 4343171
_audit_block_refno 2018
_audit_block_usercomment 'MS261, irregular, orange'
_shelxl_version_number 2014-3
_chemical_oxdiff_formula 'C49 H55 N3 Nb P Si'
_chemical_oxdiff_usercomment 'MS261, irregular, orange'
_shelx_space_group_comment
;
The symmetry employed for this shelxl refinement is uniquely defined
by the following loop, which should always be used as a source of
symmetry information in preference to the above space-group names.
They are only intended as comments.
;
_shelx_estimated_absorpt_t_max 0.963
_shelx_estimated_absorpt_t_min 0.963
_reflns_odcompleteness_completeness 99.83
_reflns_odcompleteness_iscentric 1
_reflns_odcompleteness_theta 26.32
_olex2_refinement_description
;
1. Fixed Uiso
 At 1.2 times of:
  All C(H) groups, All C(H,H) groups
 At 1.5 times of:
  All C(H,H,H) groups
2.a Ternary CH refined with riding coordinates:
 C7(H7)
2.b Secondary CH2 refined with riding coordinates:
 C22(H22A,H22B), C37(H37A,H37B), C46(H46A,H46B)
2.c Aromatic/amide H refined with riding coordinates:
 C2(H2), C3(H3), C4(H4), C5(H5), C9(H9), C11(H11), C13(H13), C17(H17),
 C18(H18), C19(H19), C20(H20), C24(H24), C26(H26), C28(H28), C32(H32), C33(H33),
  C34(H34), C35(H35), C39(H39), C41(H41), C43(H43)
2.d Idealised Me refined as rotating group:
 C14(H14A,H14B,H14C), C15(H15A,H15B,H15C), C29(H29A,H29B,H29C), C30(H30A,H30B,
 H30C), C44(H44A,H44B,H44C), C45(H45A,H45B,H45C), C47(H47A,H47B,H47C), C48(H48A,
 H48B,H48C), C49(H49A,H49B,H49C)
;
_cell_oxdiff_length_a 10.59319(18)
_cell_oxdiff_length_b 13.5033(2)
_cell_oxdiff_length_c 16.0085(3)
_cell_oxdiff_angle_alpha 82.8627(15)
_cell_oxdiff_angle_beta 88.6467(15)
_cell_oxdiff_angle_gamma 70.9964(16)
_cell_oxdiff_volume 2147.98(7)
_cell_oxdiff_measurement_reflns_used 14287

loop_
_symmetry_equiv_pos_as_xyz
'x, y, z'
'-x, -y, -z'

loop_
_atom_site_label
_atom_site_type_symbol
_atom_site_fract_x
_atom_site_fract_y
_atom_site_fract_z
_atom_site_U_iso_or_equiv
_atom_site_adp_type
_atom_site_occupancy
_atom_site_site_symmetry_order
_atom_site_calc_flag
_atom_site_refinement_flags_posn
Nb Nb 0.76093(2) 0.22079(2) 0.30018(2) 0.01137(6) Uani 1 1 d .
P P 0.76905(6) 0.02394(4) 0.32482(4) 0.01216(12) Uani 1 1 d .
Si Si 0.96166(6) 0.37126(5) 0.35725(4) 0.01880(15) Uani 1 1 d .
N1 N 0.61098(18) 0.29235(14) 0.21989(12) 0.0148(4) Uani 1 1 d .
N2 N 0.91196(19) 0.15174(15) 0.22674(12) 0.0149(4) Uani 1 1 d .
N3 N 0.73415(18) 0.20278(14) 0.42935(11) 0.0133(4) Uani 1 1 d .
C1 C 0.6464(2) 0.02196(18) 0.24735(14) 0.0145(5) Uani 1 1 d .
C2 C 0.6406(3) -0.06522(19) 0.21070(15) 0.0205(5) Uani 1 1 d .
H2 H 0.7036 -0.1331 0.2268 0.025 Uiso 1 1 calc R
C3 C 0.5422(3) -0.0520(2) 0.15078(17) 0.0287(6) Uani 1 1 d .
H3 H 0.5374 -0.1111 0.1259 0.034 Uiso 1 1 calc R
C4 C 0.4509(3) 0.0471(2) 0.12711(18) 0.0328(7) Uani 1 1 d .
H4 H 0.3838 0.0559 0.0860 0.039 Uiso 1 1 calc R
C5 C 0.4571(3) 0.1338(2) 0.16320(16) 0.0254(6) Uani 1 1 d .
H5 H 0.3937 0.2013 0.1467 0.030 Uiso 1 1 calc R
C6 C 0.5551(2) 0.12261(18) 0.22319(14) 0.0161(5) Uani 1 1 d .
C7 C 0.5647(2) 0.21393(17) 0.26509(14) 0.0146(5) Uani 1 1 d .
H7 H 0.4921 0.2410 0.3057 0.017 Uiso 1 1 calc R
C8 C 0.5313(2) 0.39004(18) 0.17871(14) 0.0159(5) Uani 1 1 d .
C9 C 0.3920(2) 0.42053(18) 0.17913(15) 0.0200(5) Uani 1 1 d .
H9 H 0.3495 0.3747 0.2082 0.024 Uiso 1 1 calc R
C10 C 0.3148(2) 0.51740(19) 0.13733(16) 0.0225(5) Uani 1 1 d .
C11 C 0.3776(3) 0.58406(19) 0.09555(16) 0.0254(6) Uani 1 1 d .
H11 H 0.3251 0.6504 0.0674 0.031 Uiso 1 1 calc R
C12 C 0.5165(3) 0.55540(19) 0.09415(16) 0.0235(5) Uani 1 1 d .
C13 C 0.5924(2) 0.45798(19) 0.13455(15) 0.0202(5) Uani 1 1 d .
H13 H 0.6870 0.4370 0.1323 0.024 Uiso 1 1 calc R
C14 C 0.1644(3) 0.5474(2) 0.1347(2) 0.0353(7) Uani 1 1 d .
H14A H 0.1379 0.5071 0.0955 0.053 Uiso 1 1 calc GR
H14B H 0.1252 0.6230 0.1158 0.053 Uiso 1 1 calc GR
H14C H 0.1325 0.5314 0.1911 0.053 Uiso 1 1 calc GR
C15 C 0.5834(3) 0.6288(2) 0.04785(18) 0.0337(7) Uani 1 1 d .
H15A H 0.5300 0.6671 -0.0023 0.050 Uiso 1 1 calc GR
H15B H 0.6727 0.5876 0.0310 0.050 Uiso 1 1 calc GR
H15C H 0.5908 0.6793 0.0849 0.050 Uiso 1 1 calc GR
C16 C 0.9271(2) -0.07452(17) 0.30322(13) 0.0131(4) Uani 1 1 d .
C17 C 0.9454(2) -0.18259(18) 0.31346(14) 0.0175(5) Uani 1 1 d .
H17 H 0.8740 -0.2067 0.3333 0.021 Uiso 1 1 calc R
C18 C 1.0662(2) -0.25504(18) 0.29502(15) 0.0201(5) Uani 1 1 d .
H18 H 1.0773 -0.3283 0.3020 0.024 Uiso 1 1 calc R
C19 C 1.1707(2) -0.22037(19) 0.26643(15) 0.0200(5) Uani 1 1 d .
H19 H 1.2527 -0.2696 0.2520 0.024 Uiso 1 1 calc R
C20 C 1.1553(2) -0.11329(18) 0.25879(14) 0.0167(5) Uani 1 1 d .
H20 H 1.2283 -0.0902 0.2406 0.020 Uiso 1 1 calc R
C21 C 1.0350(2) -0.03941(17) 0.27724(13) 0.0141(5) Uani 1 1 d .
C22 C 1.0270(2) 0.07540(17) 0.27397(14) 0.0152(5) Uani 1 1 d .
H22A H 1.0244 0.0930 0.3324 0.018 Uiso 1 1 calc R
H22B H 1.1097 0.0835 0.2484 0.018 Uiso 1 1 calc R
C23 C 0.9235(2) 0.15660(17) 0.13738(14) 0.0163(5) Uani 1 1 d .
C24 C 0.8355(3) 0.12919(18) 0.09005(15) 0.0209(5) Uani 1 1 d .
H24 H 0.7650 0.1096 0.1174 0.025 Uiso 1 1 calc R
C25 C 0.8476(3) 0.12954(19) 0.00319(15) 0.0231(5) Uani 1 1 d .
C26 C 0.9511(3) 0.1593(2) -0.03564(16) 0.0263(6) Uani 1 1 d .
H26 H 0.9611 0.1595 -0.0948 0.032 Uiso 1 1 calc R
C27 C 1.0394(2) 0.1885(2) 0.01006(16) 0.0276(6) Uani 1 1 d .
C28 C 1.0254(2) 0.1874(2) 0.09697(15) 0.0226(5) Uani 1 1 d .
H28 H 1.0854 0.2076 0.1288 0.027 Uiso 1 1 calc R
C29 C 0.7519(3) 0.0972(2) -0.04608(17) 0.0384(7) Uani 1 1 d .
H29A H 0.8011 0.0349 -0.0731 0.058 Uiso 1 1 calc GR
H29B H 0.7063 0.1552 -0.0893 0.058 Uiso 1 1 calc GR
H29C H 0.6859 0.0804 -0.0081 0.058 Uiso 1 1 calc GR
C30 C 1.1495(3) 0.2227(3) -0.03373(19) 0.0508(10) Uani 1 1 d .
H30A H 1.2181 0.1610 -0.0517 0.076 Uiso 1 1 calc GR
H30B H 1.1894 0.2551 0.0052 0.076 Uiso 1 1 calc GR
H30C H 1.1121 0.2740 -0.0830 0.076 Uiso 1 1 calc GR
C31 C 0.7208(2) -0.02407(17) 0.42718(13) 0.0122(4) Uani 1 1 d .
C32 C 0.6571(2) -0.10015(17) 0.44049(14) 0.0151(5) Uani 1 1 d .
H32 H 0.6349 -0.1290 0.3939 0.018 Uiso 1 1 calc R
C33 C 0.6260(2) -0.13392(18) 0.52143(15) 0.0176(5) Uani 1 1 d .
H33 H 0.5838 -0.1865 0.5304 0.021 Uiso 1 1 calc R
C34 C 0.6564(2) -0.09094(18) 0.58879(15) 0.0172(5) Uani 1 1 d .
H34 H 0.6350 -0.1139 0.6442 0.021 Uiso 1 1 calc R
C35 C 0.7184(2) -0.01402(18) 0.57593(14) 0.0156(5) Uani 1 1 d .
H35 H 0.7385 0.0153 0.6229 0.019 Uiso 1 1 calc R
C36 C 0.7515(2) 0.02070(17) 0.49555(14) 0.0124(4) Uani 1 1 d .
C37 C 0.8165(2) 0.10659(17) 0.48142(14) 0.0140(5) Uani 1 1 d .
H37A H 0.8345 0.1254 0.5367 0.017 Uiso 1 1 calc R
H37B H 0.9033 0.0784 0.4538 0.017 Uiso 1 1 calc R
C38 C 0.6244(2) 0.26875(17) 0.46921(15) 0.0151(5) Uani 1 1 d .
C39 C 0.5330(2) 0.35466(18) 0.42071(15) 0.0171(5) Uani 1 1 d .
H39 H 0.5485 0.3678 0.3623 0.020 Uiso 1 1 calc R
C40 C 0.4208(2) 0.42093(18) 0.45533(17) 0.0210(5) Uani 1 1 d .
C41 C 0.3983(2) 0.4024(2) 0.54083(17) 0.0247(6) Uani 1 1 d .
H41 H 0.3215 0.4474 0.5650 0.030 Uiso 1 1 calc R
C42 C 0.4865(2) 0.3191(2) 0.59124(16) 0.0222(5) Uani 1 1 d .
C43 C 0.5987(2) 0.25262(19) 0.55559(15) 0.0181(5) Uani 1 1 d .
H43 H 0.6590 0.1954 0.5903 0.022 Uiso 1 1 calc R
C44 C 0.3251(2) 0.5113(2) 0.40018(19) 0.0299(6) Uani 1 1 d .
H44A H 0.3708 0.5289 0.3494 0.045 Uiso 1 1 calc GR
H44B H 0.2930 0.5728 0.4310 0.045 Uiso 1 1 calc GR
H44C H 0.2491 0.4909 0.3842 0.045 Uiso 1 1 calc GR
C45 C 0.4619(3) 0.3011(2) 0.68430(17) 0.0301(6) Uani 1 1 d .
H45A H 0.4886 0.3510 0.7134 0.045 Uiso 1 1 calc GR
H45B H 0.5142 0.2287 0.7068 0.045 Uiso 1 1 calc GR
H45C H 0.3667 0.3118 0.6932 0.045 Uiso 1 1 calc GR
C46 C 0.8063(2) 0.37026(18) 0.30791(16) 0.0191(5) Uani 1 1 d .
H46A H 0.8030 0.4054 0.2495 0.023 Uiso 1 1 calc R
H46B H 0.7313 0.4163 0.3377 0.023 Uiso 1 1 calc R
C47 C 0.9964(3) 0.2937(2) 0.46429(16) 0.0287(6) Uani 1 1 d .
H47A H 0.9159 0.3142 0.4983 0.043 Uiso 1 1 calc GR
H47B H 1.0692 0.3081 0.4917 0.043 Uiso 1 1 calc GR
H47C H 1.0221 0.2182 0.4590 0.043 Uiso 1 1 calc GR
C48 C 1.1095(3) 0.3172(2) 0.29005(17) 0.0263(6) Uani 1 1 d .
H48A H 1.1244 0.2422 0.2874 0.039 Uiso 1 1 calc GR
H48B H 1.1888 0.3256 0.3145 0.039 Uiso 1 1 calc GR
H48C H 1.0926 0.3556 0.2331 0.039 Uiso 1 1 calc GR
C49 C 0.9538(3) 0.5102(2) 0.3678(2) 0.0343(7) Uani 1 1 d .
H49A H 0.9312 0.5534 0.3129 0.051 Uiso 1 1 calc GR
H49B H 1.0408 0.5101 0.3874 0.051 Uiso 1 1 calc GR
H49C H 0.8854 0.5395 0.4084 0.051 Uiso 1 1 calc GR

loop_
_atom_site_aniso_label
_atom_site_aniso_U_11
_atom_site_aniso_U_22
_atom_site_aniso_U_33
_atom_site_aniso_U_23
_atom_site_aniso_U_13
_atom_site_aniso_U_12
Nb 0.01133(10) 0.00966(10) 0.01312(10) -0.00116(7) 0.00057(7) -0.00353(8)
P 0.0138(3) 0.0110(3) 0.0117(3) -0.0012(2) -0.0001(2) -0.0040(2)
Si 0.0151(3) 0.0173(3) 0.0267(4) -0.0053(3) 0.0023(3) -0.0081(3)
N1 0.0161(9) 0.0114(9) 0.0163(10) 0.0006(8) -0.0021(8) -0.0044(8)
N2 0.0160(9) 0.0141(10) 0.0134(9) -0.0011(8) 0.0030(8) -0.0037(8)
N3 0.0127(9) 0.0123(9) 0.0148(9) -0.0020(8) 0.0000(7) -0.0037(8)
C1 0.0172(11) 0.0157(11) 0.0116(11) 0.0000(9) -0.0004(9) -0.0074(9)
C2 0.0268(13) 0.0166(12) 0.0188(12) -0.0012(10) -0.0026(10) -0.0083(10)
C3 0.0412(16) 0.0224(14) 0.0272(14) -0.0081(11) -0.0102(12) -0.0140(12)
C4 0.0400(17) 0.0283(15) 0.0322(15) -0.0020(12) -0.0202(13) -0.0133(13)
C5 0.0269(14) 0.0189(13) 0.0292(14) 0.0024(11) -0.0125(11) -0.0070(11)
C6 0.0188(12) 0.0145(11) 0.0155(11) 0.0016(9) -0.0025(9) -0.0070(10)
C7 0.0139(11) 0.0133(11) 0.0147(11) 0.0015(9) -0.0014(9) -0.0031(9)
C8 0.0185(11) 0.0131(11) 0.0146(11) -0.0001(9) -0.0022(9) -0.0035(9)
C9 0.0223(12) 0.0151(12) 0.0205(12) 0.0012(10) -0.0006(10) -0.0043(10)
C10 0.0210(12) 0.0173(12) 0.0250(13) -0.0010(10) -0.0036(10) -0.0010(10)
C11 0.0311(14) 0.0138(12) 0.0262(14) 0.0039(10) -0.0058(11) -0.0022(11)
C12 0.0337(14) 0.0175(13) 0.0195(12) 0.0026(10) -0.0016(11) -0.0104(11)
C13 0.0212(12) 0.0198(13) 0.0201(12) -0.0002(10) 0.0000(10) -0.0081(10)
C14 0.0235(14) 0.0271(15) 0.0453(18) 0.0061(13) -0.0061(13) 0.0018(12)
C15 0.0450(18) 0.0233(14) 0.0328(16) 0.0081(12) -0.0008(13) -0.0153(13)
C16 0.0163(11) 0.0131(11) 0.0092(10) -0.0015(9) -0.0007(9) -0.0035(9)
C17 0.0198(12) 0.0155(12) 0.0166(11) -0.0004(9) -0.0010(9) -0.0051(10)
C18 0.0257(13) 0.0115(11) 0.0201(12) -0.0012(10) -0.0023(10) -0.0022(10)
C19 0.0192(12) 0.0167(12) 0.0196(12) -0.0040(10) -0.0027(10) 0.0011(10)
C20 0.0172(11) 0.0196(12) 0.0122(11) -0.0019(9) -0.0009(9) -0.0043(10)
C21 0.0175(11) 0.0144(11) 0.0088(10) -0.0009(9) -0.0009(9) -0.0033(9)
C22 0.0158(11) 0.0170(12) 0.0138(11) -0.0026(9) 0.0009(9) -0.0065(9)
C23 0.0189(12) 0.0112(11) 0.0142(11) 0.0008(9) 0.0025(9) 0.0003(9)
C24 0.0321(14) 0.0167(12) 0.0163(12) -0.0002(10) 0.0049(10) -0.0121(11)
C25 0.0358(15) 0.0157(12) 0.0168(12) -0.0012(10) 0.0005(11) -0.0075(11)
C26 0.0311(14) 0.0242(14) 0.0131(12) 0.0028(10) 0.0038(11) 0.0032(11)
C27 0.0170(12) 0.0366(16) 0.0196(13) 0.0083(12) 0.0028(10) 0.0001(11)
C28 0.0155(12) 0.0291(14) 0.0186(12) 0.0038(11) -0.0003(10) -0.0036(11)
C29 0.066(2) 0.0415(18) 0.0193(14) -0.0050(13) 0.0029(14) -0.0336(17)
C30 0.0257(16) 0.094(3) 0.0264(16) 0.0147(17) 0.0037(13) -0.0194(17)
C31 0.0107(10) 0.0114(11) 0.0128(11) 0.0002(9) -0.0007(8) -0.0017(9)
C32 0.0127(11) 0.0134(11) 0.0186(12) -0.0024(9) -0.0030(9) -0.0031(9)
C33 0.0150(11) 0.0156(12) 0.0219(12) 0.0025(10) -0.0009(9) -0.0062(9)
C34 0.0140(11) 0.0191(12) 0.0167(11) 0.0012(10) 0.0018(9) -0.0040(9)
C35 0.0139(11) 0.0185(12) 0.0135(11) -0.0033(9) -0.0016(9) -0.0036(9)
C36 0.0089(10) 0.0104(11) 0.0158(11) -0.0016(9) -0.0008(8) -0.0005(8)
C37 0.0132(11) 0.0147(11) 0.0144(11) -0.0028(9) -0.0014(9) -0.0045(9)
C38 0.0131(11) 0.0141(11) 0.0215(12) -0.0080(9) 0.0031(9) -0.0070(9)
C39 0.0179(11) 0.0142(12) 0.0221(12) -0.0068(10) 0.0009(10) -0.0077(10)
C40 0.0164(12) 0.0147(12) 0.0358(15) -0.0098(11) 0.0005(11) -0.0079(10)
C41 0.0162(12) 0.0241(14) 0.0384(15) -0.0175(12) 0.0081(11) -0.0082(11)
C42 0.0204(12) 0.0259(14) 0.0277(13) -0.0149(11) 0.0087(11) -0.0137(11)
C43 0.0187(12) 0.0174(12) 0.0207(12) -0.0070(10) 0.0014(10) -0.0078(10)
C44 0.0163(12) 0.0204(14) 0.0520(18) -0.0108(13) -0.0003(12) -0.0024(11)
C45 0.0288(14) 0.0386(16) 0.0276(14) -0.0157(13) 0.0109(12) -0.0138(13)
C46 0.0170(12) 0.0130(12) 0.0270(13) -0.0005(10) -0.0004(10) -0.0051(10)
C47 0.0276(14) 0.0376(16) 0.0259(14) -0.0066(12) 0.0001(11) -0.0163(13)
C48 0.0229(13) 0.0218(13) 0.0353(15) -0.0030(12) 0.0050(12) -0.0093(11)
C49 0.0196(13) 0.0252(15) 0.064(2) -0.0150(14) 0.0055(13) -0.0123(12)

loop_
_atom_type_symbol
_atom_type_description
_atom_type_scat_dispersion_real
_atom_type_scat_dispersion_imag
_atom_type_scat_source
C C 0.0033 0.0016 'International Tables Vol C Tables 4.2.6.8 and 6.1.1.4'
H H 0.0000 0.0000 'International Tables Vol C Tables 4.2.6.8 and 6.1.1.4'
N N 0.0061 0.0033 'International Tables Vol C Tables 4.2.6.8 and 6.1.1.4'
Nb Nb -2.0727 0.6215 'International Tables Vol C Tables 4.2.6.8 and 6.1.1.4'
P P 0.1023 0.0942 'International Tables Vol C Tables 4.2.6.8 and 6.1.1.4'
Si Si 0.0817 0.0704 'International Tables Vol C Tables 4.2.6.8 and 6.1.1.4'

loop_
_exptl_crystal_face_index_h
_exptl_crystal_face_index_k
_exptl_crystal_face_index_l
_exptl_crystal_face_perp_dist
_exptl_oxdiff_crystal_face_indexfrac_h
_exptl_oxdiff_crystal_face_indexfrac_k
_exptl_oxdiff_crystal_face_indexfrac_l
_exptl_oxdiff_crystal_face_x
_exptl_oxdiff_crystal_face_y
_exptl_oxdiff_crystal_face_z
-6 -19 2 0.0571 -5.9936 -18.9789 1.9947 -0.0325 0.1451 -1.0117
-13 3 4 0.1068 -12.9809 2.9958 3.9811 -0.1567 0.9650 0.1909
13 -3 -4 0.1068 12.9809 -2.9958 -3.9811 0.1567 -0.9650 -0.1909
6 19 -2 0.0571 5.9936 18.9789 -1.9947 0.0325 -0.1451 1.0117
3 5 22 0.0290 2.9872 4.9935 21.9698 -0.9830 -0.1171 0.0833
2 -17 0 0.0805 1.9949 -16.9806 0.0050 0.0349 -0.3916 -0.9255
-2 17 0 0.0805 -1.9949 16.9806 -0.0050 -0.0349 0.3916 0.9255
-3 -5 -22 0.0020 -2.9872 -4.9935 -21.9698 0.9830 0.1171 -0.0833

loop_
_geom_angle_atom_site_label_1
_geom_angle_atom_site_label_2
_geom_angle_atom_site_label_3
_geom_angle
N1 Nb P 105.25(6)
N1 Nb N2 103.77(8)
N1 Nb N3 122.27(7)
N1 Nb C7 39.31(8)
N1 Nb C46 92.49(8)
N2 Nb P 77.92(5)
N2 Nb N3 132.58(7)
N2 Nb C7 115.24(8)
N2 Nb C46 98.58(8)
N3 Nb P 79.55(5)
N3 Nb C7 96.05(8)
N3 Nb C46 90.72(8)
C7 Nb P 71.71(6)
C7 Nb C46 124.51(8)
C46 Nb P 162.26(6)
C1 P Nb 101.95(7)
C16 P Nb 116.42(7)
C16 P C1 107.38(10)
C31 P Nb 117.39(7)
C31 P C1 107.85(10)
C31 P C16 105.20(10)
C46 Si C47 113.14(12)
C46 Si C48 111.12(12)
C46 Si C49 110.52(12)
C47 Si C48 108.04(12)
C47 Si C49 107.86(14)
C48 Si C49 105.83(12)
C7 N1 Nb 78.94(12)
C8 N1 Nb 145.14(16)
C8 N1 C7 126.34(19)
C22 N2 Nb 113.50(14)
C23 N2 Nb 131.89(15)
C23 N2 C22 114.37(17)
C37 N3 Nb 119.83(13)
C38 N3 Nb 122.97(15)
C38 N3 C37 116.16(18)
C2 C1 P 127.16(18)
C2 C1 C6 120.6(2)
C6 C1 P 112.17(17)
C1 C2 H2 120.2
C3 C2 C1 119.6(2)
C3 C2 H2 120.2
C2 C3 H3 120.0
C4 C3 C2 120.1(2)
C4 C3 H3 120.0
C3 C4 H4 119.8
C3 C4 C5 120.3(2)
C5 C4 H4 119.8
C4 C5 H5 119.7
C4 C5 C6 120.6(2)
C6 C5 H5 119.7
C1 C6 C7 118.6(2)
C5 C6 C1 118.7(2)
C5 C6 C7 122.6(2)
Nb C7 H7 114.7
N1 C7 Nb 61.74(11)
N1 C7 C6 120.48(19)
N1 C7 H7 114.7
C6 C7 Nb 120.21(15)
C6 C7 H7 114.7
C9 C8 N1 121.6(2)
C9 C8 C13 118.9(2)
C13 C8 N1 119.5(2)
C8 C9 H9 119.7
C10 C9 C8 120.7(2)
C10 C9 H9 119.7
C9 C10 C14 120.2(2)
C11 C10 C9 119.3(2)
C11 C10 C14 120.4(2)
C10 C11 H11 119.4
C10 C11 C12 121.1(2)
C12 C11 H11 119.4
C11 C12 C15 120.4(2)
C13 C12 C11 119.1(2)
C13 C12 C15 120.4(2)
C8 C13 H13 119.6
C12 C13 C8 120.8(2)
C12 C13 H13 119.6
C10 C14 H14A 109.5
C10 C14 H14B 109.5
C10 C14 H14C 109.5
H14A C14 H14B 109.5
H14A C14 H14C 109.5
H14B C14 H14C 109.5
C12 C15 H15A 109.5
C12 C15 H15B 109.5
C12 C15 H15C 109.5
H15A C15 H15B 109.5
H15A C15 H15C 109.5
H15B C15 H15C 109.5
C17 C16 P 122.48(17)
C17 C16 C21 119.3(2)
C21 C16 P 118.16(16)
C16 C17 H17 119.6
C18 C17 C16 120.9(2)
C18 C17 H17 119.6
C17 C18 H18 120.1
C19 C18 C17 119.8(2)
C19 C18 H18 120.1
C18 C19 H19 120.1
C18 C19 C20 119.9(2)
C20 C19 H19 120.1
C19 C20 H20 119.4
C21 C20 C19 121.2(2)
C21 C20 H20 119.4
C16 C21 C22 122.21(19)
C20 C21 C16 118.9(2)
C20 C21 C22 118.8(2)
N2 C22 C21 115.15(18)
N2 C22 H22A 108.5
N2 C22 H22B 108.5
C21 C22 H22A 108.5
C21 C22 H22B 108.5
H22A C22 H22B 107.5
C24 C23 N2 120.4(2)
C24 C23 C28 119.2(2)
C28 C23 N2 120.4(2)
C23 C24 H24 119.2
C23 C24 C25 121.5(2)
C25 C24 H24 119.2
C24 C25 C26 118.2(2)
C24 C25 C29 120.2(2)
C26 C25 C29 121.6(2)
C25 C26 H26 119.3
C27 C26 C25 121.4(2)
C27 C26 H26 119.3
C26 C27 C28 119.3(2)
C26 C27 C30 120.5(2)
C28 C27 C30 120.2(3)
C23 C28 H28 119.9
C27 C28 C23 120.3(2)
C27 C28 H28 119.9
C25 C29 H29A 109.5
C25 C29 H29B 109.5
C25 C29 H29C 109.5
H29A C29 H29B 109.5
H29A C29 H29C 109.5
H29B C29 H29C 109.5
C27 C30 H30A 109.5
C27 C30 H30B 109.5
C27 C30 H30C 109.5
H30A C30 H30B 109.5
H30A C30 H30C 109.5
H30B C30 H30C 109.5
C32 C31 P 124.16(17)
C32 C31 C36 120.2(2)
C36 C31 P 115.60(16)
C31 C32 H32 119.8
C33 C32 C31 120.3(2)
C33 C32 H32 119.8
C32 C33 H33 120.1
C34 C33 C32 119.8(2)
C34 C33 H33 120.1
C33 C34 H34 119.9
C33 C34 C35 120.2(2)
C35 C34 H34 119.9
C34 C35 H35 119.4
C36 C35 C34 121.1(2)
C36 C35 H35 119.4
C31 C36 C37 120.68(19)
C35 C36 C31 118.2(2)
C35 C36 C37 121.1(2)
N3 C37 C36 113.41(18)
N3 C37 H37A 108.9
N3 C37 H37B 108.9
C36 C37 H37A 108.9
C36 C37 H37B 108.9
H37A C37 H37B 107.7
C39 C38 N3 119.0(2)
C39 C38 C43 117.2(2)
C43 C38 N3 123.8(2)
C38 C39 H39 119.0
C40 C39 C38 122.0(2)
C40 C39 H39 119.0
C39 C40 C41 119.2(2)
C39 C40 C44 119.8(2)
C41 C40 C44 121.0(2)
C40 C41 H41 119.6
C42 C41 C40 120.8(2)
C42 C41 H41 119.6
C41 C42 C43 119.5(2)
C41 C42 C45 120.1(2)
C43 C42 C45 120.3(2)
C38 C43 H43 119.4
C42 C43 C38 121.3(2)
C42 C43 H43 119.4
C40 C44 H44A 109.5
C40 C44 H44B 109.5
C40 C44 H44C 109.5
H44A C44 H44B 109.5
H44A C44 H44C 109.5
H44B C44 H44C 109.5
C42 C45 H45A 109.5
C42 C45 H45B 109.5
C42 C45 H45C 109.5
H45A C45 H45B 109.5
H45A C45 H45C 109.5
H45B C45 H45C 109.5
Nb C46 H46A 106.7
Nb C46 H46B 106.7
Si C46 Nb 122.33(12)
Si C46 H46A 106.7
Si C46 H46B 106.7
H46A C46 H46B 106.6
Si C47 H47A 109.5
Si C47 H47B 109.5
Si C47 H47C 109.5
H47A C47 H47B 109.5
H47A C47 H47C 109.5
H47B C47 H47C 109.5
Si C48 H48A 109.5
Si C48 H48B 109.5
Si C48 H48C 109.5
H48A C48 H48B 109.5
H48A C48 H48C 109.5
H48B C48 H48C 109.5
Si C49 H49A 109.5
Si C49 H49B 109.5
Si C49 H49C 109.5
H49A C49 H49B 109.5
H49A C49 H49C 109.5
H49B C49 H49C 109.5

loop_
_geom_bond_atom_site_label_1
_geom_bond_atom_site_label_2
_geom_bond_distance
Nb P 2.6115(6)
Nb N1 1.9742(19)
Nb N2 2.0058(18)
Nb N3 2.0755(18)
Nb C7 2.200(2)
Nb C46 2.240(2)
P C1 1.826(2)
P C16 1.824(2)
P C31 1.811(2)
Si C46 1.847(2)
Si C47 1.871(3)
Si C48 1.875(3)
Si C49 1.879(3)
N1 C7 1.420(3)
N1 C8 1.404(3)
N2 C22 1.467(3)
N2 C23 1.428(3)
N3 C37 1.473(3)
N3 C38 1.408(3)
C1 C2 1.398(3)
C1 C6 1.401(3)
C2 H2 0.9500
C2 C3 1.386(3)
C3 H3 0.9500
C3 C4 1.386(4)
C4 H4 0.9500
C4 C5 1.388(4)
C5 H5 0.9500
C5 C6 1.390(3)
C6 C7 1.507(3)
C7 H7 1.0000
C8 C9 1.397(3)
C8 C13 1.401(3)
C9 H9 0.9500
C9 C10 1.393(3)
C10 C11 1.385(4)
C10 C14 1.511(4)
C11 H11 0.9500
C11 C12 1.394(4)
C12 C13 1.386(3)
C12 C15 1.511(3)
C13 H13 0.9500
C14 H14A 0.9800
C14 H14B 0.9800
C14 H14C 0.9800
C15 H15A 0.9800
C15 H15B 0.9800
C15 H15C 0.9800
C16 C17 1.397(3)
C16 C21 1.409(3)
C17 H17 0.9500
C17 C18 1.386(3)
C18 H18 0.9500
C18 C19 1.383(3)
C19 H19 0.9500
C19 C20 1.391(3)
C20 H20 0.9500
C20 C21 1.391(3)
C21 C22 1.519(3)
C22 H22A 0.9900
C22 H22B 0.9900
C23 C24 1.382(3)
C23 C28 1.396(3)
C24 H24 0.9500
C24 C25 1.393(3)
C25 C26 1.394(4)
C25 C29 1.501(4)
C26 H26 0.9500
C26 C27 1.382(4)
C27 C28 1.394(3)
C27 C30 1.515(4)
C28 H28 0.9500
C29 H29A 0.9800
C29 H29B 0.9800
C29 H29C 0.9800
C30 H30A 0.9800
C30 H30B 0.9800
C30 H30C 0.9800
C31 C32 1.395(3)
C31 C36 1.407(3)
C32 H32 0.9500
C32 C33 1.388(3)
C33 H33 0.9500
C33 C34 1.377(3)
C34 H34 0.9500
C34 C35 1.392(3)
C35 H35 0.9500
C35 C36 1.391(3)
C36 C37 1.522(3)
C37 H37A 0.9900
C37 H37B 0.9900
C38 C39 1.402(3)
C38 C43 1.407(3)
C39 H39 0.9500
C39 C40 1.386(3)
C40 C41 1.390(4)
C40 C44 1.505(4)
C41 H41 0.9500
C41 C42 1.384(4)
C42 C43 1.394(3)
C42 C45 1.510(3)
C43 H43 0.9500
C44 H44A 0.9800
C44 H44B 0.9800
C44 H44C 0.9800
C45 H45A 0.9800
C45 H45B 0.9800
C45 H45C 0.9800
C46 H46A 0.9900
C46 H46B 0.9900
C47 H47A 0.9800
C47 H47B 0.9800
C47 H47C 0.9800
C48 H48A 0.9800
C48 H48B 0.9800
C48 H48C 0.9800
C49 H49A 0.9800
C49 H49B 0.9800
C49 H49C 0.9800

loop_
_geom_torsion_atom_site_label_1
_geom_torsion_atom_site_label_2
_geom_torsion_atom_site_label_3
_geom_torsion_atom_site_label_4
_geom_torsion
Nb P C1 C2 155.50(19)
Nb P C1 C6 -21.97(17)
Nb P C16 C17 -179.82(16)
Nb P C16 C21 1.8(2)
Nb P C31 C32 146.95(16)
Nb P C31 C36 -32.95(19)
Nb N1 C7 C6 -110.27(19)
Nb N1 C8 C9 -129.3(3)
Nb N1 C8 C13 52.1(4)
Nb N2 C22 C21 98.84(19)
Nb N2 C23 C24 -57.2(3)
Nb N2 C23 C28 123.9(2)
Nb N3 C37 C36 -93.24(19)
Nb N3 C38 C39 -4.1(3)
Nb N3 C38 C43 174.59(17)
P C1 C2 C3 -178.18(19)
P C1 C6 C5 178.80(19)
P C1 C6 C7 -2.9(3)
P C16 C17 C18 178.86(18)
P C16 C21 C20 -178.63(17)
P C16 C21 C22 5.3(3)
P C31 C32 C33 178.74(17)
P C31 C36 C35 -179.20(16)
P C31 C36 C37 2.1(3)
N1 C8 C9 C10 -179.5(2)
N1 C8 C13 C12 -179.2(2)
N2 C23 C24 C25 -177.6(2)
N2 C23 C28 C27 177.7(2)
N3 C38 C39 C40 178.1(2)
N3 C38 C43 C42 -178.3(2)
C1 P C16 C17 -66.4(2)
C1 P C16 C21 115.20(18)
C1 P C31 C32 32.6(2)
C1 P C31 C36 -147.27(16)
C1 C2 C3 C4 0.4(4)
C1 C6 C7 Nb 35.8(3)
C1 C6 C7 N1 108.7(2)
C2 C1 C6 C5 1.1(3)
C2 C1 C6 C7 179.4(2)
C2 C3 C4 C5 -0.1(4)
C3 C4 C5 C6 0.3(4)
C4 C5 C6 C1 -0.9(4)
C4 C5 C6 C7 -179.1(2)
C5 C6 C7 Nb -146.0(2)
C5 C6 C7 N1 -73.0(3)
C6 C1 C2 C3 -0.9(4)
C7 N1 C8 C9 0.4(3)
C7 N1 C8 C13 -178.2(2)
C8 N1 C7 Nb -153.4(2)
C8 N1 C7 C6 96.3(3)
C8 C9 C10 C11 -0.5(4)
C8 C9 C10 C14 177.1(2)
C9 C8 C13 C12 2.1(4)
C9 C10 C11 C12 0.5(4)
C10 C11 C12 C13 0.7(4)
C10 C11 C12 C15 179.7(2)
C11 C12 C13 C8 -2.1(4)
C13 C8 C9 C10 -0.8(4)
C14 C10 C11 C12 -177.0(3)
C15 C12 C13 C8 179.0(2)
C16 P C1 C2 32.6(2)
C16 P C1 C6 -144.85(16)
C16 P C31 C32 -81.7(2)
C16 P C31 C36 98.36(17)
C16 C17 C18 C19 0.3(4)
C16 C21 C22 N2 -52.3(3)
C17 C16 C21 C20 2.9(3)
C17 C16 C21 C22 -173.2(2)
C17 C18 C19 C20 2.0(4)
C18 C19 C20 C21 -1.8(4)
C19 C20 C21 C16 -0.7(3)
C19 C20 C21 C22 175.5(2)
C20 C21 C22 N2 131.6(2)
C21 C16 C17 C18 -2.7(3)
C22 N2 C23 C24 116.7(2)
C22 N2 C23 C28 -62.2(3)
C23 N2 C22 C21 -76.2(2)
C23 C24 C25 C26 -0.5(4)
C23 C24 C25 C29 178.8(2)
C24 C23 C28 C27 -1.2(4)
C24 C25 C26 C27 -0.4(4)
C25 C26 C27 C28 0.5(4)
C25 C26 C27 C30 -178.8(3)
C26 C27 C28 C23 0.3(4)
C28 C23 C24 C25 1.3(4)
C29 C25 C26 C27 -179.7(3)
C30 C27 C28 C23 179.6(3)
C31 P C1 C2 -80.3(2)
C31 P C1 C6 102.23(17)
C31 P C16 C17 48.3(2)
C31 P C16 C21 -130.10(18)
C31 C32 C33 C34 1.0(3)
C31 C36 C37 N3 61.5(3)
C32 C31 C36 C35 0.9(3)
C32 C31 C36 C37 -177.78(19)
C32 C33 C34 C35 -0.1(3)
C33 C34 C35 C36 -0.3(3)
C34 C35 C36 C31 -0.1(3)
C34 C35 C36 C37 178.6(2)
C35 C36 C37 N3 -117.1(2)
C36 C31 C32 C33 -1.4(3)
C37 N3 C38 C39 -172.42(19)
C37 N3 C38 C43 6.3(3)
C38 N3 C37 C36 75.5(2)
C38 C39 C40 C41 0.5(3)
C38 C39 C40 C44 -179.3(2)
C39 C38 C43 C42 0.4(3)
C39 C40 C41 C42 0.1(4)
C40 C41 C42 C43 -0.4(4)
C40 C41 C42 C45 179.0(2)
C41 C42 C43 C38 0.2(4)
C43 C38 C39 C40 -0.7(3)
C44 C40 C41 C42 179.9(2)
C45 C42 C43 C38 -179.2(2)
C47 Si C46 Nb -49.97(18)
C48 Si C46 Nb 71.77(16)
C49 Si C46 Nb -171.04(14)
